data_4037212
loop_
_publ_author_name
'Pigulski, Bart\/lomiej'
'Arendt, Agata'
'Tomilin, Denis N.'
'Sobenina, Lyubov N.'
'Trofimov, Boris A.'
'Szafert, S\/lawomir'

_publ_section_title
;
 Transition-Metal Free Mechanochemical Approach to Polyyne Substituted
 Pyrroles.
;
_journal_issue 19
_journal_name_full 'The Journal of organic chemistry'
_journal_page_first 9188
_journal_page_last 9198
_journal_paper_doi 10.1021/acs.joc.6b01732
_journal_volume 81
_journal_year 2016
_chemical_formula_moiety 'C22 H16 N2'
_chemical_formula_sum 'C22 H16 N2'
_chemical_formula_weight 308.37
_space_group_crystal_system triclinic
_space_group_IT_number 2
_space_group_name_Hall '-P 1'
_space_group_name_H-M_alt 'P -1'
_atom_sites_solution_hydrogens geom
_audit_creation_method SHELXL-2013
_cell_angle_alpha 93.97(3)
_cell_angle_beta 103.51(3)
_cell_angle_gamma 107.90(3)
_cell_formula_units_Z 2
_cell_length_a 7.361(2)
_cell_length_b 7.922(2)
_cell_length_c 15.443(5)
_cell_measurement_reflns_used 2669
_cell_measurement_temperature 100(2)
_cell_measurement_theta_max 36.5223
_cell_measurement_theta_min 2.9560
_cell_volume 823.5(5)
_computing_structure_refinement 'SHELXL-2013 (Sheldrick, 2013)'
_diffrn_ambient_temperature 100(2)
_diffrn_detector_area_resol_mean 8.3359
_diffrn_measured_fraction_theta_full 0.992
_diffrn_measured_fraction_theta_max 0.992
_diffrn_measurement_device_type 'Kuma KM-4 CCD'
_diffrn_measurement_method '/w scans'
_diffrn_radiation_type MoK\a
_diffrn_radiation_wavelength 0.71073
_diffrn_reflns_av_R_equivalents 0.0310
_diffrn_reflns_av_unetI/netI 0.0532
_diffrn_reflns_Laue_measured_fraction_full 0.992
_diffrn_reflns_Laue_measured_fraction_max 0.992
_diffrn_reflns_limit_h_max 7
_diffrn_reflns_limit_h_min -9
_diffrn_reflns_limit_k_max 10
_diffrn_reflns_limit_k_min -10
_diffrn_reflns_limit_l_max 19
_diffrn_reflns_limit_l_min -19
_diffrn_reflns_number 7476
_diffrn_reflns_point_group_measured_fraction_full 0.992
_diffrn_reflns_point_group_measured_fraction_max 0.992
_diffrn_reflns_theta_full 27.000
_diffrn_reflns_theta_max 26.999
_diffrn_reflns_theta_min 2.962
_diffrn_source 'Enhance (Mo) X-ray Source'
_exptl_absorpt_coefficient_mu 0.073
_exptl_absorpt_correction_type none
_exptl_crystal_colour yellow
_exptl_crystal_density_diffrn 1.244
_exptl_crystal_description plates
_exptl_crystal_F_000 324
_exptl_crystal_size_max 0.400
_exptl_crystal_size_mid 0.200
_exptl_crystal_size_min 0.040
_refine_diff_density_max 0.332
_refine_diff_density_min -0.200
_refine_diff_density_rms 0.063
_refine_ls_extinction_method none
_refine_ls_goodness_of_fit_ref 0.898
_refine_ls_hydrogen_treatment constr
_refine_ls_matrix_type full
_refine_ls_number_parameters 303
_refine_ls_number_reflns 3575
_refine_ls_number_restraints 27
_refine_ls_restrained_S_all 1.005
_refine_ls_R_factor_all 0.1078
_refine_ls_R_factor_gt 0.0607
_refine_ls_shift/su_max 0.002
_refine_ls_shift/su_mean 0.000
_refine_ls_structure_factor_coef Fsqd
_refine_ls_weighting_details 'w=1/[\s^2^(Fo^2^)+(0.0984P)^2^] where P=(Fo^2^+2Fc^2^)/3'
_refine_ls_weighting_scheme calc
_refine_ls_wR_factor_gt 0.1444
_refine_ls_wR_factor_ref 0.1626
_reflns_Friedel_coverage 0.000
_reflns_number_gt 1949
_reflns_number_total 3575
_reflns_threshold_expression 'I > 2\s(I)'
_cod_data_source_file jo6b01732_si_001.cif
_cod_data_source_block 1-C6THI-Me
_cod_original_cell_volume 823.5(4)
_cod_database_code 4037212
_shelx_space_group_comment
;
The symmetry employed for this shelxl refinement is uniquely defined
by the following loop, which should always be used as a source of
symmetry information in preference to the above space-group names.
They are only intended as comments.
;
_shelx_estimated_absorpt_t_min 0.971
_shelx_estimated_absorpt_t_max 0.997
_shelxl_version_number 2013-4

loop_
_space_group_symop_operation_xyz
'x, y, z'
'-x, -y, -z'

loop_
_atom_site_label
_atom_site_type_symbol
_atom_site_fract_x
_atom_site_fract_y
_atom_site_fract_z
_atom_site_U_iso_or_equiv
_atom_site_adp_type
_atom_site_occupancy
_atom_site_site_symmetry_order
_atom_site_calc_flag
_atom_site_refinement_flags_posn
_atom_site_refinement_flags_adp
_atom_site_refinement_flags_occupancy
_atom_site_disorder_assembly
_atom_site_disorder_group
C5 C 0.2289(3) -0.1192(3) 1.04068(12) 0.0361(4) Uani 1 1 d . . . . .
C6 C 0.2197(3) -0.2331(3) 1.08911(13) 0.0361(4) Uani 1 1 d . . . . .
C7 C 0.2077(2) -0.3733(2) 1.14327(12) 0.0337(4) Uani 1 1 d . . . . .
C4 C 0.2388(3) 0.0056(3) 0.98406(12) 0.0374(5) Uani 1 1 d . . . . .
C8 C 0.1897(3) -0.3473(2) 1.23040(13) 0.0379(5) Uani 1 1 d . . . . .
H8 H 0.1863 -0.2352 1.2547 0.045 Uiso 1 1 calc R U . . .
C11 C 0.1972(3) -0.6760(3) 1.15876(15) 0.0446(5) Uani 1 1 d . . . . .
H11 H 0.1992 -0.7886 1.1343 0.053 Uiso 1 1 calc R U . . .
C10 C 0.1811(3) -0.6495(3) 1.24534(14) 0.0418(5) Uani 1 1 d . . . . .
C12 C 0.2105(3) -0.5398(3) 1.10779(14) 0.0406(5) Uani 1 1 d . . . . .
H12 H 0.2216 -0.5586 1.0481 0.049 Uiso 1 1 calc R U . . .
C13 C 0.1627(3) -0.7942(3) 1.29767(17) 0.0553(6) Uani 1 1 d . . . . .
C9 C 0.1767(3) -0.4846(3) 1.28151(13) 0.0437(5) Uani 1 1 d . . . . .
H9 H 0.1648 -0.4670 1.3411 0.052 Uiso 1 1 calc R U . . .
N1 N 0.1455(3) -0.9120(3) 1.33838(17) 0.0760(7) Uani 1 1 d . . . . .
C3 C 0.2491(3) 0.1132(3) 0.93174(13) 0.0400(5) Uani 1 1 d . . . . .
C2 C 0.2590(6) 0.2178(6) 0.8696(3) 0.0337(9) Uani 0.728(5) 1 d D . P A 1
C1 C 0.2708(4) 0.3180(5) 0.8119(2) 0.0323(7) Uani 0.728(5) 1 d D . P A 1
C14 C 0.2826(5) 0.4318(6) 0.7480(3) 0.0310(8) Uani 0.728(5) 1 d D . P A 1
C16 C 0.2826(4) 0.5572(5) 0.6197(2) 0.0327(7) Uani 0.728(5) 1 d D . P A 1
C15 C 0.2582(6) 0.3978(7) 0.6557(3) 0.0345(9) Uani 0.728(5) 1 d . . P A 1
H15 H 0.2293 0.2831 0.6222 0.041 Uiso 0.728(5) 1 calc R U P A 1
C17 C 0.3224(8) 0.6919(7) 0.6903(4) 0.0357(10) Uani 0.728(5) 1 d D . P A 1
C18 C 0.3553(8) 0.8901(8) 0.6864(3) 0.0554(15) Uani 0.728(5) 1 d D . P A 1
H18A H 0.2397 0.9186 0.6971 0.067 Uiso 0.728(5) 1 calc R U P A 1
H18B H 0.4736 0.9625 0.7351 0.067 Uiso 0.728(5) 1 calc R U P A 1
C21 C 0.2714(6) 0.6006(6) 0.5260(3) 0.0495(12) Uani 0.728(5) 1 d D . P A 1
H21A H 0.1580 0.5086 0.4822 0.059 Uiso 0.728(5) 1 calc R U P A 1
H21B H 0.3945 0.6036 0.5096 0.059 Uiso 0.728(5) 1 calc R U P A 1
C19 C 0.3837(7) 0.9408(6) 0.5978(3) 0.0614(11) Uani 0.728(5) 1 d D . P A 1
H19A H 0.5221 0.9590 0.5964 0.074 Uiso 0.728(5) 1 calc R U P A 1
H19B H 0.3565 1.0541 0.5888 0.074 Uiso 0.728(5) 1 calc R U P A 1
C20 C 0.2438(6) 0.7925(5) 0.5247(3) 0.0571(11) Uani 0.728(5) 1 d D . P A 1
H20A H 0.2559 0.8307 0.4660 0.069 Uiso 0.728(5) 1 calc R U P A 1
H20B H 0.1070 0.7783 0.5277 0.069 Uiso 0.728(5) 1 calc R U P A 1
C22 C 0.3436(5) 0.7060(5) 0.8572(3) 0.0424(9) Uani 0.728(5) 1 d . . P A 1
H22A H 0.4298 0.6637 0.9025 0.064 Uiso 0.728(5) 1 calc R U P A 1
H22B H 0.2130 0.6779 0.8688 0.064 Uiso 0.728(5) 1 calc R U P A 1
H22C H 0.4022 0.8361 0.8605 0.064 Uiso 0.728(5) 1 calc R U P A 1
N2 N 0.3225(5) 0.6173(6) 0.7677(3) 0.0319(8) Uani 0.728(5) 1 d . . P A 1
C12' C 0.2717(19) 0.2735(15) 0.8800(9) 0.035(3) Uiso 0.272(5) 1 d . . P A 2
C13' C 0.2850(15) 0.3837(15) 0.8373(7) 0.046(3) Uiso 0.272(5) 1 d . . P A 2
C14' C 0.2982(15) 0.527(2) 0.7778(9) 0.042(3) Uani 0.272(5) 1 d . . P A 2
C15' C 0.3248(14) 0.6964(18) 0.7998(11) 0.052(3) Uani 0.272(5) 1 d . . P A 2
H151 H 0.3426 0.7606 0.8572 0.063 Uiso 0.272(5) 1 calc R U P A 2
C16' C 0.320(2) 0.762(2) 0.7138(11) 0.051(4) Uani 0.272(5) 1 d D . P A 2
C17' C 0.3008(17) 0.6256(17) 0.6521(8) 0.034(3) Uiso 0.272(5) 1 d D . P A 2
C18' C 0.289(2) 0.6112(17) 0.5553(9) 0.071(5) Uiso 0.272(5) 1 d D . P A 2
H181 H 0.1498 0.5449 0.5220 0.085 Uiso 0.272(5) 1 calc R U P A 2
H182 H 0.3687 0.5359 0.5432 0.085 Uiso 0.272(5) 1 calc R U P A 2
C21' C 0.347(4) 0.918(3) 0.6773(11) 0.105(10) Uiso 0.272(5) 1 d D . P A 2
H211 H 0.4909 0.9876 0.6931 0.126 Uiso 0.272(5) 1 calc R U P A 2
H212 H 0.2812 0.9917 0.7039 0.126 Uiso 0.272(5) 1 calc R U P A 2
C19' C 0.3549(13) 0.7779(10) 0.5158(5) 0.042(2) Uani 0.272(5) 1 d D . P A 2
H191 H 0.2944 0.7618 0.4501 0.050 Uiso 0.272(5) 1 calc R U P A 2
H192 H 0.5009 0.8310 0.5297 0.050 Uiso 0.272(5) 1 calc R U P A 2
C20' C 0.2629(15) 0.8832(11) 0.5720(6) 0.035(2) Uani 0.272(5) 1 d D . P A 2
H201 H 0.1189 0.8169 0.5576 0.043 Uiso 0.272(5) 1 calc R U P A 2
H202 H 0.2786 1.0010 0.5511 0.043 Uiso 0.272(5) 1 calc R U P A 2
C22' C 0.2633(18) 0.3063(18) 0.6479(8) 0.056(3) Uani 0.272(5) 1 d . . P A 2
H221 H 0.3777 0.2710 0.6752 0.084 Uiso 0.272(5) 1 calc R U P A 2
H222 H 0.2559 0.3140 0.5842 0.084 Uiso 0.272(5) 1 calc R U P A 2
H223 H 0.1418 0.2167 0.6530 0.084 Uiso 0.272(5) 1 calc R U P A 2
N2' N 0.2838(12) 0.4712(13) 0.6920(11) 0.056(4) Uani 0.272(5) 1 d . . P A 2

loop_
_atom_site_aniso_label
_atom_site_aniso_U_11
_atom_site_aniso_U_22
_atom_site_aniso_U_33
_atom_site_aniso_U_23
_atom_site_aniso_U_13
_atom_site_aniso_U_12
C5 0.0322(10) 0.0439(11) 0.0339(10) 0.0049(9) 0.0093(8) 0.0149(8)
C6 0.0285(10) 0.0427(11) 0.0363(10) 0.0023(9) 0.0073(8) 0.0127(8)
C7 0.0228(9) 0.0370(10) 0.0377(11) 0.0055(8) 0.0063(8) 0.0063(8)
C4 0.0346(11) 0.0472(11) 0.0329(10) 0.0067(9) 0.0112(8) 0.0156(9)
C8 0.0362(11) 0.0340(10) 0.0406(11) 0.0040(8) 0.0077(9) 0.0099(8)
C11 0.0339(11) 0.0367(11) 0.0647(15) 0.0061(10) 0.0170(10) 0.0114(9)
C10 0.0265(10) 0.0385(11) 0.0592(14) 0.0153(10) 0.0104(9) 0.0081(8)
C12 0.0332(10) 0.0414(11) 0.0463(12) 0.0049(9) 0.0115(9) 0.0110(9)
C13 0.0343(12) 0.0538(14) 0.0827(17) 0.0290(13) 0.0186(11) 0.0154(10)
C9 0.0401(11) 0.0508(12) 0.0373(11) 0.0093(9) 0.0103(9) 0.0105(10)
N1 0.0507(12) 0.0712(14) 0.1164(19) 0.0527(14) 0.0294(12) 0.0215(11)
C3 0.0334(10) 0.0526(12) 0.0371(11) 0.0091(10) 0.0110(9) 0.0170(9)
C2 0.0333(17) 0.030(2) 0.040(2) 0.0083(18) 0.0113(13) 0.0120(16)
C1 0.0278(14) 0.0367(17) 0.0311(17) 0.0022(15) 0.0071(12) 0.0103(13)
C14 0.0306(15) 0.036(2) 0.028(2) 0.0120(18) 0.0098(14) 0.0112(15)
C16 0.0355(15) 0.0419(19) 0.0257(18) 0.0140(16) 0.0131(13) 0.0142(14)
C15 0.0423(19) 0.030(3) 0.034(2) 0.004(2) 0.0138(16) 0.013(2)
C17 0.0314(18) 0.041(3) 0.041(4) 0.011(2) 0.019(2) 0.012(2)
C18 0.034(2) 0.066(3) 0.067(3) 0.031(2) 0.0222(16) 0.0059(19)
C21 0.043(2) 0.079(3) 0.039(2) 0.0408(19) 0.0212(17) 0.0233(17)
C19 0.048(2) 0.070(3) 0.073(3) 0.035(2) 0.025(2) 0.017(2)
C20 0.054(3) 0.060(2) 0.055(2) 0.031(2) 0.013(2) 0.013(2)
C22 0.0349(17) 0.0495(18) 0.037(2) -0.0108(18) 0.0088(16) 0.0097(13)
N2 0.0315(14) 0.029(2) 0.033(2) 0.0029(17) 0.0113(12) 0.0051(17)
C14' 0.029(5) 0.039(8) 0.053(8) 0.002(7) 0.009(4) 0.007(6)
C15' 0.030(5) 0.051(8) 0.062(11) -0.008(7) 0.010(6) -0.001(5)
C16' 0.023(4) 0.089(13) 0.043(8) 0.012(8) 0.016(5) 0.016(7)
C19' 0.029(4) 0.061(5) 0.040(4) 0.012(4) 0.020(4) 0.012(4)
C20' 0.036(5) 0.022(4) 0.041(5) 0.009(3) 0.013(4) -0.004(4)
C22' 0.050(6) 0.072(9) 0.040(5) 0.011(7) 0.012(4) 0.013(6)
N2' 0.031(4) 0.029(6) 0.093(12) -0.027(6) 0.008(5) 0.005(4)

loop_
_atom_type_symbol
_atom_type_description
_atom_type_scat_dispersion_real
_atom_type_scat_dispersion_imag
_atom_type_scat_source
C C 0.0033 0.0016 'International Tables Vol C Tables 4.2.6.8 and 6.1.1.4'
H H 0.0000 0.0000 'International Tables Vol C Tables 4.2.6.8 and 6.1.1.4'
N N 0.0061 0.0033 'International Tables Vol C Tables 4.2.6.8 and 6.1.1.4'

loop_
_geom_angle_atom_site_label_1
_geom_angle_atom_site_label_2
_geom_angle_atom_site_label_3
_geom_angle
C6 C5 C4 178.3(2)
C5 C6 C7 177.6(2)
C8 C7 C12 119.51(17)
C8 C7 C6 120.69(17)
C12 C7 C6 119.79(17)
C3 C4 C5 177.9(2)
C9 C8 C7 119.94(18)
C9 C8 H8 120.0
C7 C8 H8 120.0
C12 C11 C10 120.04(19)
C12 C11 H11 120.0
C10 C11 H11 120.0
C11 C10 C9 120.30(18)
C11 C10 C13 119.72(19)
C9 C10 C13 119.95(19)
C11 C12 C7 120.37(19)
C11 C12 H12 119.8
C7 C12 H12 119.8
N1 C13 C10 178.9(3)
C8 C9 C10 119.84(19)
C8 C9 H9 120.1
C10 C9 H9 120.1
C4 C3 C2 174.8(3)
C4 C3 C12' 170.1(5)
C1 C2 C3 179.1(5)
C2 C1 C14 179.0(4)
C1 C14 C15 131.1(4)
C1 C14 N2 123.6(4)
C15 C14 N2 105.3(4)
C17 C16 C15 106.9(4)
C17 C16 C21 120.0(4)
C15 C16 C21 133.1(4)
C14 C15 C16 109.8(4)
C14 C15 H15 125.1
C16 C15 H15 125.1
N2 C17 C16 108.4(4)
N2 C17 C18 123.7(5)
C16 C17 C18 127.8(5)
C19 C18 C17 112.3(4)
C19 C18 H18A 109.1
C17 C18 H18A 109.1
C19 C18 H18B 109.1
C17 C18 H18B 109.1
H18A C18 H18B 107.9
C16 C21 C20 107.3(4)
C16 C21 H21A 110.3
C20 C21 H21A 110.3
C16 C21 H21B 110.3
C20 C21 H21B 110.3
H21A C21 H21B 108.5
C18 C19 C20 108.4(4)
C18 C19 H19A 110.0
C20 C19 H19A 110.0
C18 C19 H19B 110.0
C20 C19 H19B 110.0
H19A C19 H19B 108.4
C19 C20 C21 117.1(3)
C19 C20 H20A 108.0
C21 C20 H20A 108.0
C19 C20 H20B 108.0
C21 C20 H20B 108.0
H20A C20 H20B 107.3
N2 C22 H22A 109.5
N2 C22 H22B 109.5
H22A C22 H22B 109.5
N2 C22 H22C 109.5
H22A C22 H22C 109.5
H22B C22 H22C 109.5
C17 N2 C14 109.6(4)
C17 N2 C22 127.6(4)
C14 N2 C22 122.6(4)
C13' C12' C3 175.8(12)
C12' C13' C14' 178.2(13)
C15' C14' N2' 117.0(17)
C15' C14' C13' 128.3(11)
N2' C14' C13' 114.7(16)
C14' C15' C16' 102.0(15)
C14' C15' H151 129.0
C16' C15' H151 129.0
C17' C16' C21' 110.5(17)
C17' C16' C15' 108.1(16)
C21' C16' C15' 141.1(15)
C16' C17' N2' 109.3(15)
C16' C17' C18' 132.7(15)
N2' C17' C18' 118.0(12)
C17' C18' C19' 119.0(10)
C17' C18' H181 107.6
C19' C18' H181 107.6
C17' C18' H182 107.6
C19' C18' H182 107.6
H181 C18' H182 107.0
C16' C21' C20' 112.5(15)
C16' C21' H211 109.1
C20' C21' H211 109.1
C16' C21' H212 109.1
C20' C21' H212 109.1
H211 C21' H212 107.8
C18' C19' C20' 93.9(8)
C18' C19' H191 112.9
C20' C19' H191 112.9
C18' C19' H192 112.9
C20' C19' H192 112.9
H191 C19' H192 110.4
C19' C20' C21' 117.7(12)
C19' C20' H201 107.9
C21' C20' H201 107.9
C19' C20' H202 107.9
C21' C20' H202 107.9
H201 C20' H202 107.2
N2' C22' H221 109.5
N2' C22' H222 109.5
H221 C22' H222 109.5
N2' C22' H223 109.5
H221 C22' H223 109.5
H222 C22' H223 109.5
C14' N2' C22' 131.8(18)
C14' N2' C17' 103.6(9)
C22' N2' C17' 124.6(15)

loop_
_geom_bond_atom_site_label_1
_geom_bond_atom_site_label_2
_geom_bond_distance
C5 C6 1.207(3)
C5 C4 1.361(3)
C6 C7 1.430(3)
C7 C8 1.390(3)
C7 C12 1.401(3)
C4 C3 1.212(3)
C8 C9 1.380(3)
C8 H8 0.9500
C11 C12 1.371(3)
C11 C10 1.377(3)
C11 H11 0.9500
C10 C9 1.398(3)
C10 C13 1.438(3)
C12 H12 0.9500
C13 N1 1.153(3)
C9 H9 0.9500
C3 C2 1.311(4)
C3 C12' 1.534(13)
C2 C1 1.235(5)
C1 C14 1.381(4)
C14 C15 1.391(6)
C14 N2 1.404(5)
C16 C17 1.382(5)
C16 C15 1.393(5)
C16 C21 1.501(5)
C15 H15 0.9500
C17 N2 1.370(6)
C17 C18 1.521(8)
C18 C19 1.495(6)
C18 H18A 0.9900
C18 H18B 0.9900
C21 C20 1.595(5)
C21 H21A 0.9900
C21 H21B 0.9900
C19 C20 1.498(5)
C19 H19A 0.9900
C19 H19B 0.9900
C20 H20A 0.9900
C20 H20B 0.9900
C22 N2 1.459(5)
C22 H22A 0.9800
C22 H22B 0.9800
C22 H22C 0.9800
C12' C13' 1.125(16)
C13' C14' 1.50(2)
C14' C15' 1.305(17)
C14' N2' 1.336(19)
C15' C16' 1.46(2)
C15' H151 0.9500
C16' C17' 1.339(12)
C16' C21' 1.37(3)
C17' N2' 1.392(17)
C17' C18' 1.471(13)
C18' C19' 1.486(12)
C18' H181 0.9900
C18' H182 0.9900
C21' C20' 1.570(14)
C21' H211 0.9900
C21' H212 0.9900
C19' C20' 1.559(10)
C19' H191 0.9900
C19' H192 0.9900
C20' H201 0.9900
C20' H202 0.9900
C22' N2' 1.379(13)
C22' H221 0.9800
C22' H222 0.9800
C22' H223 0.9800

loop_
_geom_torsion_atom_site_label_1
_geom_torsion_atom_site_label_2
_geom_torsion_atom_site_label_3
_geom_torsion_atom_site_label_4
_geom_torsion
C12 C7 C8 C9 0.6(3)
C6 C7 C8 C9 179.46(17)
C12 C11 C10 C9 0.4(3)
C12 C11 C10 C13 178.58(17)
C10 C11 C12 C7 0.0(3)
C8 C7 C12 C11 -0.6(3)
C6 C7 C12 C11 -179.39(17)
C7 C8 C9 C10 -0.2(3)
C11 C10 C9 C8 -0.3(3)
C13 C10 C9 C8 -178.49(17)
C1 C14 C15 C16 179.3(3)
N2 C14 C15 C16 0.1(4)
C17 C16 C15 C14 -0.1(4)
C21 C16 C15 C14 -179.4(3)
C15 C16 C17 N2 0.0(5)
C21 C16 C17 N2 179.4(3)
C15 C16 C17 C18 -178.2(5)
C21 C16 C17 C18 1.2(7)
N2 C17 C18 C19 169.8(4)
C16 C17 C18 C19 -12.3(7)
C17 C16 C21 C20 -17.4(5)
C15 C16 C21 C20 161.8(4)
C17 C18 C19 C20 39.4(6)
C18 C19 C20 C21 -62.1(5)
C16 C21 C20 C19 49.7(5)
C16 C17 N2 C14 0.1(5)
C18 C17 N2 C14 178.4(4)
C16 C17 N2 C22 -175.2(3)
C18 C17 N2 C22 3.1(7)
C1 C14 N2 C17 -179.4(3)
C15 C14 N2 C17 -0.1(4)
C1 C14 N2 C22 -3.8(5)
C15 C14 N2 C22 175.5(3)
N2' C14' C15' C16' 2.2(13)
C13' C14' C15' C16' -179.0(11)
C14' C15' C16' C17' -2.8(15)
C14' C15' C16' C21' -175(2)
C21' C16' C17' N2' 177.0(14)
C15' C16' C17' N2' 2.4(16)
C21' C16' C17' C18' -5(3)
C15' C16' C17' C18' -179.5(13)
C16' C17' C18' C19' 17(3)
N2' C17' C18' C19' -165.3(11)
C17' C16' C21' C20' 24(3)
C15' C16' C21' C20' -164.6(16)
C17' C18' C19' C20' -39.7(15)
C18' C19' C20' C21' 63.3(15)
C16' C21' C20' C19' -62(2)
C15' C14' N2' C22' 177.2(12)
C13' C14' N2' C22' -1.7(17)
C15' C14' N2' C17' -0.9(12)
C13' C14' N2' C17' -179.8(9)
C16' C17' N2' C14' -1.1(14)
C18' C17' N2' C14' -179.5(12)
C16' C17' N2' C22' -179.4(13)
C18' C17' N2' C22' 2.2(17)
